data_7013835
loop_
_publ_author_name
'Weber, Lothar'
'Pumpenmeier, Lars'
'Stammler, Hans-Georg'
'Neumann, Beate'

_publ_section_title
;
 Synthesis, structure and reactivity of ferrio-chloro-phosphanes,
 -arsanes and -stibanes [(CO)2(eta5-C5Me5)FePn(Cl)R] (Pn = P, As, Sb);
 R = tetramethylcyclopentadienyl, 2,7-di-tert-butylfluorenyl,
 2,7-di-tert-butyl-9-trimethylsilylfluorenyl) as precursor to novel
 metallo-phosphaalkenes, -arsaalkenes, and -stibaalkenes.
;
_journal_issue 4
_journal_name_full 'Dalton transactions (Cambridge, England : 2003)'
_journal_page_first 659
_journal_page_last 667
_journal_paper_doi 10.1039/b315221a
_journal_year 2004
_chemical_formula_moiety 'C21 H28 As Cl Fe O2'
_chemical_formula_sum 'C21 H28 As Cl Fe O2'
_chemical_formula_weight 478.65
_chemical_name_systematic ?
_space_group_IT_number 14
_symmetry_cell_setting monoclinic
_symmetry_space_group_name_Hall '-P 2ybc'
_symmetry_space_group_name_H-M 'P 1 21/c 1'
_atom_sites_solution_hydrogens geom
_atom_sites_solution_primary direct
_atom_sites_solution_secondary difmap
_audit_creation_method SHELXL-97
_cell_angle_alpha 90.00
_cell_angle_beta 102.9860(12)
_cell_angle_gamma 90.00
_cell_formula_units_Z 4
_cell_length_a 8.5320(2)
_cell_length_b 13.3380(3)
_cell_length_c 19.0760(4)
_cell_measurement_reflns_used 5063
_cell_measurement_temperature 100(2)
_cell_measurement_theta_max 27.485
_cell_measurement_theta_min 2.910
_cell_volume 2115.33(8)
_computing_cell_refinement 'HKL Scalepack (Otwinowski & Minor 1997)'
_computing_data_collection 'KappaCCD '
_computing_data_reduction 'Denzo and Scalepak (Otwinowski & Minor, 1997)'
_computing_molecular_graphics 'SHELXTL-PLUS (1990)'
_computing_publication_material 'SHELXL-93 (Sheldrick, 1997)'
_computing_structure_refinement 'SHELXL-97 (Sheldrick, 1997)'
_computing_structure_solution 'SHELXS-97 (Sheldrick, 1990)'
_diffrn_ambient_temperature 100(2)
_diffrn_measured_fraction_theta_full 0.998
_diffrn_measured_fraction_theta_max 0.998
_diffrn_measurement_device_type KappaCCD
_diffrn_measurement_method CCD
_diffrn_radiation_monochromator graphite
_diffrn_radiation_source 'fine-focus sealed tube'
_diffrn_radiation_type MoK\a
_diffrn_radiation_wavelength 0.71073
_diffrn_reflns_av_R_equivalents 0.064
_diffrn_reflns_av_sigmaI/netI 0.0308
_diffrn_reflns_limit_h_max 11
_diffrn_reflns_limit_h_min -11
_diffrn_reflns_limit_k_max 17
_diffrn_reflns_limit_k_min -17
_diffrn_reflns_limit_l_max 24
_diffrn_reflns_limit_l_min -24
_diffrn_reflns_number 59514
_diffrn_reflns_theta_full 27.49
_diffrn_reflns_theta_max 27.49
_diffrn_reflns_theta_min 3.05
_exptl_absorpt_coefficient_mu 2.404
_exptl_absorpt_correction_T_max 0.9100
_exptl_absorpt_correction_T_min 0.5325
_exptl_absorpt_correction_type multi-scan
_exptl_crystal_colour orange
_exptl_crystal_density_diffrn 1.503
_exptl_crystal_density_method 'not measured'
_exptl_crystal_description irregular
_exptl_crystal_F_000 984
_exptl_crystal_size_max 0.30
_exptl_crystal_size_mid 0.28
_exptl_crystal_size_min 0.04
_refine_diff_density_max 0.583
_refine_diff_density_min -0.383
_refine_diff_density_rms 0.069
_refine_ls_extinction_method none
_refine_ls_goodness_of_fit_ref 1.045
_refine_ls_hydrogen_treatment mixed
_refine_ls_matrix_type full
_refine_ls_number_parameters 245
_refine_ls_number_reflns 4850
_refine_ls_number_restraints 0
_refine_ls_restrained_S_all 1.045
_refine_ls_R_factor_all 0.0355
_refine_ls_R_factor_gt 0.0294
_refine_ls_shift/su_max 0.001
_refine_ls_shift/su_mean 0.000
_refine_ls_structure_factor_coef Fsqd
_refine_ls_weighting_details 'calc w=1/[\s^2^(Fo^2^)+(0.0436P)^2^+0.3558P] where P=(Fo^2^+2Fc^2^)/3'
_refine_ls_weighting_scheme calc
_refine_ls_wR_factor_gt 0.0693
_refine_ls_wR_factor_ref 0.0716
_reflns_number_gt 4384
_reflns_number_total 4850
_reflns_threshold_expression >2sigma(I)
_cod_data_source_file b315221a.txt
_cod_data_source_block compound2b
_cod_depositor_comments
;
The following automatic conversions were performed:
'_symmetry_cell_setting' value 'Monoclinic' changed to 'monoclinic'
according to '/home/saulius/struct/CIF-dictionaries/cif_core.dic'
dictionary named 'cif_core.dic' version 2.4.1 from 2010-06-29.

Automatic conversion script
Id: cif_fix_enum 1527 2010-12-29 10:47:43Z saulius 
;
_cod_original_sg_symbol_H-M 'P 21/c'
_cod_database_code 7013835

loop_
_symmetry_equiv_pos_as_xyz
'x, y, z'
'-x, y+1/2, -z+1/2'
'-x, -y, -z'
'x, -y-1/2, z-1/2'

loop_
_atom_site_label
_atom_site_type_symbol
_atom_site_fract_x
_atom_site_fract_y
_atom_site_fract_z
_atom_site_U_iso_or_equiv
_atom_site_adp_type
_atom_site_occupancy
_atom_site_symmetry_multiplicity
_atom_site_calc_flag
_atom_site_refinement_flags
_atom_site_disorder_assembly
_atom_site_disorder_group
As1 As 0.26867(5) 0.91959(2) 0.126269(15) 0.02327(10) Uani 0.9385(14) 1 d P A 1
As1B As 0.1858(8) 0.8851(4) 0.1195(3) 0.0264(16) Uiso 0.0615(14) 1 d P A 2
Fe1 Fe 0.31451(5) 0.79596(3) 0.217527(19) 0.02273(10) Uani 1 1 d . . .
Cl1 Cl 0.00397(10) 0.95637(6) 0.10622(4) 0.03685(19) Uani 0.9385(14) 1 d P A 1
Cl1B Cl 0.3408(16) 1.0239(9) 0.1291(7) 0.041(3) Uiso 0.0615(14) 1 d P A 2
O1 O 0.0888(3) 0.64703(19) 0.14282(12) 0.0484(6) Uani 1 1 d . . .
O2 O 0.6114(3) 0.72858(17) 0.18290(11) 0.0389(5) Uani 1 1 d . . .
C1 C 0.2636(4) 0.9100(2) 0.28869(14) 0.0276(6) Uani 1 1 d . A .
C2 C 0.1736(3) 0.8217(2) 0.29332(13) 0.0283(6) Uani 1 1 d . A .
C3 C 0.2863(4) 0.7410(2) 0.31757(14) 0.0291(6) Uani 1 1 d . A .
C4 C 0.4435(4) 0.7793(2) 0.32540(13) 0.0268(6) Uani 1 1 d . A .
C5 C 0.4300(4) 0.8844(2) 0.30625(14) 0.0273(6) Uani 1 1 d . A .
C6 C 0.1970(4) 1.0139(2) 0.27644(16) 0.0376(7) Uani 1 1 d . . .
H6A H 0.1903 1.0437 0.3226 0.056 Uiso 1 1 calc R A .
H6B H 0.0894 1.0112 0.2447 0.056 Uiso 1 1 calc R . .
H6C H 0.2677 1.0547 0.2540 0.056 Uiso 1 1 calc R . .
C7 C -0.0059(4) 0.8142(3) 0.28298(17) 0.0402(7) Uani 1 1 d . . .
H7A H -0.0363 0.8308 0.3282 0.060 Uiso 1 1 calc R A .
H7B H -0.0406 0.7458 0.2686 0.060 Uiso 1 1 calc R . .
H7C H -0.0577 0.8613 0.2454 0.060 Uiso 1 1 calc R . .
C8 C 0.2451(4) 0.6361(2) 0.33557(16) 0.0388(8) Uani 1 1 d . . .
H8A H 0.2402 0.6327 0.3864 0.058 Uiso 1 1 calc R A .
H8B H 0.3277 0.5898 0.3267 0.058 Uiso 1 1 calc R . .
H8C H 0.1404 0.6173 0.3054 0.058 Uiso 1 1 calc R . .
C9 C 0.5974(4) 0.7230(2) 0.35429(15) 0.0366(7) Uani 1 1 d . . .
H9A H 0.6273 0.7297 0.4068 0.055 Uiso 1 1 calc R A .
H9B H 0.6832 0.7506 0.3334 0.055 Uiso 1 1 calc R . .
H9C H 0.5819 0.6519 0.3415 0.055 Uiso 1 1 calc R . .
C10 C 0.5669(4) 0.9565(2) 0.31030(17) 0.0377(7) Uani 1 1 d . . .
H10A H 0.5953 0.9863 0.3585 0.057 Uiso 1 1 calc R A .
H10B H 0.5346 1.0096 0.2744 0.057 Uiso 1 1 calc R . .
H10C H 0.6601 0.9207 0.3006 0.057 Uiso 1 1 calc R . .
C11 C 0.1789(4) 0.7073(2) 0.16787(14) 0.0324(7) Uani 1 1 d . A .
C12 C 0.4894(4) 0.7559(2) 0.19147(14) 0.0273(6) Uani 1 1 d . A .
C13 C 0.2606(3) 0.8581(2) 0.02814(14) 0.0267(6) Uani 1 1 d . . .
H13A H 0.2351 0.9116 -0.0094 0.032 Uiso 1 1 calc R A 1
C14 C 0.1536(4) 0.7702(2) 0.00511(14) 0.0283(6) Uani 1 1 d . A .
C15 C 0.2472(3) 0.6897(2) 0.00057(13) 0.0257(6) Uani 1 1 d . . .
C16 C 0.4169(3) 0.7193(2) 0.01770(13) 0.0260(6) Uani 1 1 d . A .
C17 C 0.4271(3) 0.8192(2) 0.03162(14) 0.0260(6) Uani 1 1 d . A .
C18 C -0.0281(4) 0.7736(2) -0.01290(17) 0.0375(7) Uani 1 1 d . . .
H18A H -0.0707 0.7065 -0.0269 0.056 Uiso 1 1 calc R A .
H18B H -0.0655 0.8203 -0.0528 0.056 Uiso 1 1 calc R . .
H18C H -0.0660 0.7961 0.0293 0.056 Uiso 1 1 calc R . .
C19 C 0.1930(4) 0.5833(2) -0.01892(16) 0.0344(6) Uani 1 1 d . A .
H19A H 0.0754 0.5798 -0.0280 0.052 Uiso 1 1 calc R . .
H19B H 0.2401 0.5384 0.0209 0.052 Uiso 1 1 calc R . .
H19C H 0.2282 0.5629 -0.0623 0.052 Uiso 1 1 calc R . .
C20 C 0.5518(4) 0.6463(2) 0.01929(15) 0.0313(6) Uani 1 1 d . . .
H20A H 0.6549 0.6819 0.0317 0.047 Uiso 1 1 calc R A .
H20B H 0.5394 0.6151 -0.0282 0.047 Uiso 1 1 calc R . .
H20C H 0.5491 0.5944 0.0553 0.047 Uiso 1 1 calc R . .
C21 C 0.5767(4) 0.8823(2) 0.04956(16) 0.0327(6) Uani 1 1 d . . .
H21A H 0.6706 0.8407 0.0482 0.049 Uiso 1 1 calc R A .
H21B H 0.5883 0.9109 0.0978 0.049 Uiso 1 1 calc R . .
H21C H 0.5686 0.9367 0.0143 0.049 Uiso 1 1 calc R . .

loop_
_atom_site_aniso_label
_atom_site_aniso_U_11
_atom_site_aniso_U_22
_atom_site_aniso_U_33
_atom_site_aniso_U_23
_atom_site_aniso_U_13
_atom_site_aniso_U_12
As1 0.0285(2) 0.02193(15) 0.02004(13) 0.00005(11) 0.00676(13) 0.00250(16)
Fe1 0.0242(2) 0.02637(19) 0.01789(17) -0.00033(13) 0.00522(16) -0.00065(17)
Cl1 0.0346(4) 0.0463(4) 0.0286(4) -0.0028(3) 0.0049(3) 0.0161(4)
O1 0.0597(16) 0.0560(14) 0.0303(11) -0.0073(10) 0.0117(11) -0.0298(13)
O2 0.0355(12) 0.0531(13) 0.0279(10) 0.0011(9) 0.0063(9) 0.0150(10)
C1 0.0330(15) 0.0335(14) 0.0178(12) -0.0016(11) 0.0087(11) 0.0033(12)
C2 0.0270(14) 0.0425(16) 0.0167(12) -0.0034(11) 0.0072(11) -0.0010(12)
C3 0.0365(15) 0.0342(15) 0.0178(12) -0.0004(10) 0.0084(11) -0.0028(13)
C4 0.0302(14) 0.0340(13) 0.0154(11) -0.0008(10) 0.0038(11) 0.0014(13)
C5 0.0314(15) 0.0326(14) 0.0182(11) -0.0039(10) 0.0064(11) -0.0056(12)
C6 0.0509(19) 0.0343(15) 0.0289(14) -0.0035(12) 0.0118(14) 0.0090(15)
C7 0.0313(16) 0.059(2) 0.0319(15) -0.0039(14) 0.0115(13) -0.0034(15)
C8 0.052(2) 0.0402(17) 0.0258(14) 0.0028(12) 0.0120(14) -0.0056(15)
C9 0.0357(17) 0.0470(17) 0.0243(13) 0.0005(13) 0.0011(12) 0.0084(14)
C10 0.0413(18) 0.0398(16) 0.0336(15) -0.0077(13) 0.0120(14) -0.0137(14)
C11 0.0397(17) 0.0394(16) 0.0193(13) 0.0001(12) 0.0094(12) -0.0088(14)
C12 0.0337(16) 0.0282(14) 0.0194(12) 0.0014(10) 0.0044(11) 0.0054(12)
C13 0.0320(15) 0.0298(14) 0.0192(12) 0.0026(10) 0.0079(10) 0.0059(11)
C14 0.0340(15) 0.0328(14) 0.0195(12) 0.0031(11) 0.0088(11) 0.0047(12)
C15 0.0320(15) 0.0283(14) 0.0182(12) 0.0000(10) 0.0086(10) 0.0030(11)
C16 0.0318(15) 0.0285(13) 0.0199(12) 0.0039(10) 0.0106(11) 0.0030(11)
C17 0.0291(15) 0.0298(13) 0.0205(12) 0.0028(10) 0.0084(11) 0.0021(11)
C18 0.0324(16) 0.0420(17) 0.0356(16) -0.0094(13) 0.0024(13) 0.0006(13)
C19 0.0400(16) 0.0283(14) 0.0341(15) -0.0016(11) 0.0065(14) -0.0011(14)
C20 0.0344(15) 0.0301(14) 0.0317(14) 0.0015(11) 0.0123(13) 0.0069(13)
C21 0.0327(16) 0.0320(14) 0.0377(15) 0.0022(12) 0.0170(14) 0.0009(13)

loop_
_atom_type_symbol
_atom_type_description
_atom_type_scat_dispersion_real
_atom_type_scat_dispersion_imag
_atom_type_scat_source
C C 0.0033 0.0016 'International Tables Vol C Tables 4.2.6.8 and 6.1.1.4'
H H 0.0000 0.0000 'International Tables Vol C Tables 4.2.6.8 and 6.1.1.4'
As As 0.0499 2.0058 'International Tables Vol C Tables 4.2.6.8 and 6.1.1.4'
Cl Cl 0.1484 0.1585 'International Tables Vol C Tables 4.2.6.8 and 6.1.1.4'
Fe Fe 0.3463 0.8444 'International Tables Vol C Tables 4.2.6.8 and 6.1.1.4'
O O 0.0106 0.0060 'International Tables Vol C Tables 4.2.6.8 and 6.1.1.4'

loop_
_geom_angle_atom_site_label_1
_geom_angle_atom_site_label_2
_geom_angle_atom_site_label_3
_geom_angle
_geom_angle_site_symmetry_1
_geom_angle_site_symmetry_3
_geom_angle_publ_flag
C13 As1 Cl1 96.09(8) . . ?
C13 As1 Fe1 111.26(8) . . ?
Cl1 As1 Fe1 105.65(3) . . ?
C13 As1B Cl1B 85.6(4) . . ?
C13 As1B Fe1 115.3(2) . . ?
Cl1B As1B Fe1 101.3(4) . . ?
C12 Fe1 C11 98.02(13) . . ?
C12 Fe1 C2 153.53(12) . . ?
C11 Fe1 C2 94.06(12) . . ?
C12 Fe1 C3 115.28(12) . . ?
C11 Fe1 C3 93.35(12) . . ?
C2 Fe1 C3 40.18(11) . . ?
C12 Fe1 C5 97.08(12) . . ?
C11 Fe1 C5 158.46(12) . . ?
C2 Fe1 C5 66.12(11) . . ?
C3 Fe1 C5 66.24(11) . . ?
C12 Fe1 C4 87.36(12) . . ?
C11 Fe1 C4 125.75(12) . . ?
C2 Fe1 C4 66.54(11) . . ?
C3 Fe1 C4 39.05(11) . . ?
C5 Fe1 C4 39.98(10) . . ?
C12 Fe1 C1 134.34(12) . . ?
C11 Fe1 C1 127.60(13) . . ?
C2 Fe1 C1 39.01(11) . . ?
C3 Fe1 C1 66.02(10) . . ?
C5 Fe1 C1 39.04(11) . . ?
C4 Fe1 C1 66.07(10) . . ?
C12 Fe1 As1B 102.11(17) . . ?
C11 Fe1 As1B 76.9(2) . . ?
C2 Fe1 As1B 103.54(15) . . ?
C3 Fe1 As1B 142.38(17) . . ?
C5 Fe1 As1B 114.67(17) . . ?
C4 Fe1 As1B 154.45(16) . . ?
C1 Fe1 As1B 91.17(15) . . ?
C12 Fe1 As1 90.82(9) . . ?
C11 Fe1 As1 95.25(9) . . ?
C2 Fe1 As1 111.48(8) . . ?
C3 Fe1 As1 151.03(8) . . ?
C5 Fe1 As1 99.80(8) . . ?
C4 Fe1 As1 138.82(8) . . ?
C1 Fe1 As1 87.01(7) . . ?
As1B Fe1 As1 20.46(18) . . ?
C2 C1 C5 108.1(2) . . ?
C2 C1 C6 125.9(3) . . ?
C5 C1 C6 125.6(3) . . ?
C2 C1 Fe1 68.93(15) . . ?
C5 C1 Fe1 69.30(15) . . ?
C6 C1 Fe1 132.93(19) . . ?
C1 C2 C3 107.9(2) . . ?
C1 C2 C7 126.6(3) . . ?
C3 C2 C7 125.2(3) . . ?
C1 C2 Fe1 72.06(15) . . ?
C3 C2 Fe1 69.98(15) . . ?
C7 C2 Fe1 128.4(2) . . ?
C4 C3 C2 108.2(2) . . ?
C4 C3 C8 125.4(3) . . ?
C2 C3 C8 126.4(3) . . ?
C4 C3 Fe1 70.78(15) . . ?
C2 C3 Fe1 69.84(14) . . ?
C8 C3 Fe1 127.69(19) . . ?
C3 C4 C5 107.7(2) . . ?
C3 C4 C9 126.0(3) . . ?
C5 C4 C9 126.1(3) . . ?
C3 C4 Fe1 70.17(16) . . ?
C5 C4 Fe1 70.01(15) . . ?
C9 C4 Fe1 128.94(19) . . ?
C1 C5 C4 108.1(2) . . ?
C1 C5 C10 125.5(3) . . ?
C4 C5 C10 126.2(3) . . ?
C1 C5 Fe1 71.66(15) . . ?
C4 C5 Fe1 70.01(15) . . ?
C10 C5 Fe1 127.97(19) . . ?
O1 C11 Fe1 172.7(2) . . ?
O2 C12 Fe1 172.0(2) . . ?
C14 C13 C17 104.6(2) . . ?
C14 C13 As1B 95.9(3) . . ?
C17 C13 As1B 120.2(2) . . ?
C14 C13 As1 118.77(18) . . ?
C17 C13 As1 105.27(17) . . ?
As1B C13 As1 23.6(2) . . ?
C15 C14 C13 108.2(2) . . ?
C15 C14 C18 126.8(3) . . ?
C13 C14 C18 125.0(3) . . ?
C14 C15 C16 109.8(2) . . ?
C14 C15 C19 127.4(3) . . ?
C16 C15 C19 122.7(2) . . ?
C17 C16 C15 109.0(2) . . ?
C17 C16 C20 128.1(3) . . ?
C15 C16 C20 122.9(2) . . ?
C16 C17 C13 108.2(2) . . ?
C16 C17 C21 127.5(3) . . ?
C13 C17 C21 124.3(2) . . ?

loop_
_geom_bond_atom_site_label_1
_geom_bond_atom_site_label_2
_geom_bond_distance
_geom_bond_site_symmetry_2
_geom_bond_publ_flag
As1 C13 2.031(3) . ?
As1 Cl1 2.2581(9) . ?
As1 Fe1 2.3658(4) . ?
As1B C13 2.019(6) . ?
As1B Cl1B 2.259(15) . ?
As1B Fe1 2.279(5) . ?
Fe1 C12 1.758(3) . ?
Fe1 C11 1.772(3) . ?
Fe1 C2 2.106(3) . ?
Fe1 C3 2.108(3) . ?
Fe1 C5 2.116(3) . ?
Fe1 C4 2.116(3) . ?
Fe1 C1 2.147(3) . ?
O1 C11 1.141(4) . ?
O2 C12 1.149(3) . ?
C1 C2 1.421(4) . ?
C1 C5 1.425(4) . ?
C1 C6 1.495(4) . ?
C2 C3 1.448(4) . ?
C2 C7 1.502(4) . ?
C3 C4 1.412(4) . ?
C3 C8 1.501(4) . ?
C4 C5 1.447(4) . ?
C4 C9 1.506(4) . ?
C5 C10 1.502(4) . ?
C13 C14 1.490(4) . ?
C13 C17 1.500(4) . ?
C14 C15 1.354(4) . ?
C14 C18 1.511(4) . ?
C15 C16 1.465(4) . ?
C15 C19 1.512(4) . ?
C16 C17 1.357(4) . ?
C16 C20 1.502(4) . ?
C17 C21 1.503(4) . ?
